data_4035374
loop_
_publ_author_name
'Muthukumar, Alagesan'
'Sekar, Govindasamy'

_publ_section_title
;
 Friedel-Crafts Hydroxyalkylation of Indoles with \a-Keto Amides using
 Reusable K<sub>3</sub>PO<sub>4</sub>/ nBu<sub>4</sub>NBr Catalytic System
 in Water.
;
_journal_issue 16
_journal_name_full 'The Journal of organic chemistry'
_journal_page_first 8827
_journal_page_last 8839
_journal_paper_doi 10.1021/acs.joc.8b00844
_journal_volume 83
_journal_year 2018
_chemical_formula_sum 'C22 H18 N2 O2'
_chemical_formula_weight 342.38
_space_group_crystal_system monoclinic
_space_group_IT_number 14
_space_group_name_Hall '-P 2yn'
_space_group_name_H-M_alt 'P 1 21/n 1'
_atom_sites_solution_hydrogens mixed
_audit_creation_method SHELXL-2014/7
_cell_angle_alpha 90
_cell_angle_beta 94.116(3)
_cell_angle_gamma 90
_cell_formula_units_Z 4
_cell_length_a 11.6650(8)
_cell_length_b 10.3095(6)
_cell_length_c 14.8218(10)
_cell_measurement_reflns_used 3952
_cell_measurement_temperature 296(2)
_cell_measurement_theta_max 24.10
_cell_measurement_theta_min 2.41
_cell_volume 1777.9(2)
_computing_cell_refinement 'Bruker SAINT'
_computing_data_collection 'Bruker APEX2'
_computing_data_reduction 'Bruker SAINT'
_computing_molecular_graphics 'Bruker SHELXTL'
_computing_publication_material 'Bruker SHELXTL'
_computing_structure_refinement 'SHELXL-2014/7 (Sheldrick, 2014)'
_computing_structure_solution 'SHELXS-97 (Sheldrick 2008)'
_diffrn_ambient_temperature 296(2)
_diffrn_measured_fraction_theta_full 0.963
_diffrn_measured_fraction_theta_max 0.963
_diffrn_measurement_device_type 'Bruker APEX-II CCD'
_diffrn_measurement_method '\f and \w scans'
_diffrn_radiation_type MoK\a
_diffrn_radiation_wavelength 0.71073
_diffrn_reflns_av_R_equivalents 0.0314
_diffrn_reflns_av_unetI/netI 0.0284
_diffrn_reflns_Laue_measured_fraction_full 0.963
_diffrn_reflns_Laue_measured_fraction_max 0.963
_diffrn_reflns_limit_h_max 13
_diffrn_reflns_limit_h_min -13
_diffrn_reflns_limit_k_max 10
_diffrn_reflns_limit_k_min -11
_diffrn_reflns_limit_l_max 17
_diffrn_reflns_limit_l_min -17
_diffrn_reflns_number 12203
_diffrn_reflns_point_group_measured_fraction_full 0.963
_diffrn_reflns_point_group_measured_fraction_max 0.963
_diffrn_reflns_theta_full 24.998
_diffrn_reflns_theta_max 24.998
_diffrn_reflns_theta_min 2.148
_exptl_absorpt_coefficient_mu 0.083
_exptl_absorpt_correction_type none
_exptl_crystal_colour colourless
_exptl_crystal_density_diffrn 1.279
_exptl_crystal_description Rectangular
_exptl_crystal_F_000 720
_exptl_crystal_size_max 0.250
_exptl_crystal_size_mid 0.220
_exptl_crystal_size_min 0.190
_refine_diff_density_max 0.263
_refine_diff_density_min -0.222
_refine_diff_density_rms 0.054
_refine_ls_extinction_coef 0.0163(17)
_refine_ls_extinction_expression Fc^*^=kFc[1+0.001xFc^2^\l^3^/sin(2\q)]^-1/4^
_refine_ls_extinction_method 'SHELXL-2014/7 (Sheldrick 2014'
_refine_ls_goodness_of_fit_ref 1.052
_refine_ls_hydrogen_treatment mixed
_refine_ls_matrix_type full
_refine_ls_number_parameters 248
_refine_ls_number_reflns 3020
_refine_ls_number_restraints 0
_refine_ls_restrained_S_all 1.052
_refine_ls_R_factor_all 0.0632
_refine_ls_R_factor_gt 0.0445
_refine_ls_shift/su_max 0.000
_refine_ls_shift/su_mean 0.000
_refine_ls_structure_factor_coef Fsqd
_refine_ls_weighting_details 'w=1/[\s^2^(Fo^2^)+(0.0576P)^2^+0.4315P] where P=(Fo^2^+2Fc^2^)/3'
_refine_ls_weighting_scheme calc
_refine_ls_wR_factor_gt 0.1061
_refine_ls_wR_factor_ref 0.1240
_reflns_Friedel_coverage 0.000
_reflns_number_gt 2258
_reflns_number_total 3020
_reflns_threshold_expression 'I > 2\s(I)'
_cod_data_source_file jo8b00844_si_002.cif
_cod_data_source_block p3
_cod_original_sg_symbol_H-M 'P 21/n'
_cod_database_code 4035374
_shelx_shelxl_version_number 2014/7
_shelx_space_group_comment
; 
The symmetry employed for this shelxl refinement is uniquely defined 
by the following loop, which should always be used as a source of 
symmetry information in preference to the above space-group names. 
They are only intended as comments. 
;
_shelx_estimated_absorpt_t_min 0.980
_shelx_estimated_absorpt_t_max 0.984

loop_
_space_group_symop_operation_xyz
'x, y, z'
'-x+1/2, y+1/2, -z+1/2'
'-x, -y, -z'
'x-1/2, -y-1/2, z-1/2'

loop_
_atom_site_label
_atom_site_type_symbol
_atom_site_fract_x
_atom_site_fract_y
_atom_site_fract_z
_atom_site_U_iso_or_equiv
_atom_site_adp_type
_atom_site_occupancy
_atom_site_site_symmetry_order
_atom_site_calc_flag
_atom_site_refinement_flags_posn
_atom_site_refinement_flags_adp
C1 C 0.49248(15) 0.61308(18) 0.33910(12) 0.0451(5) Uani 1 1 d . .
C2 C 0.59228(18) 0.5685(2) 0.30243(15) 0.0640(6) Uani 1 1 d . .
H2 H 0.5912 0.5444 0.2419 0.077 Uiso 1 1 calc R U
C3 C 0.6920(2) 0.5611(3) 0.35728(18) 0.0801(7) Uani 1 1 d . .
H3 H 0.7590 0.5329 0.3331 0.096 Uiso 1 1 calc R U
C4 C 0.6947(2) 0.5947(3) 0.44827(19) 0.0806(8) Uani 1 1 d . .
H4 H 0.7636 0.5886 0.4837 0.097 Uiso 1 1 calc R U
C5 C 0.5986(2) 0.6366(2) 0.48657(16) 0.0698(7) Uani 1 1 d . .
H5 H 0.6004 0.6582 0.5476 0.084 Uiso 1 1 calc R U
C6 C 0.49767(18) 0.64567(19) 0.43105(13) 0.0518(5) Uani 1 1 d . .
C7 C 0.31883(17) 0.6837(2) 0.37247(12) 0.0525(5) Uani 1 1 d . .
H7 H 0.2418 0.7076 0.3683 0.063 Uiso 1 1 calc R U
C8 C 0.37713(15) 0.63767(17) 0.30262(11) 0.0420(4) Uani 1 1 d . .
C9 C 0.33298(14) 0.61690(16) 0.20574(11) 0.0386(4) Uani 1 1 d . .
C10 C 0.20782(15) 0.66588(18) 0.19262(11) 0.0398(4) Uani 1 1 d . .
C11 C 0.00927(15) 0.58521(19) 0.15159(12) 0.0468(5) Uani 1 1 d . .
C12 C -0.05370(17) 0.6909(2) 0.17735(15) 0.0610(6) Uani 1 1 d . .
H12 H -0.0173 0.7610 0.2066 0.073 Uiso 1 1 calc R U
C13 C -0.17203(19) 0.6908(3) 0.15888(17) 0.0738(7) Uani 1 1 d . .
H13 H -0.2148 0.7616 0.1760 0.089 Uiso 1 1 calc R U
C14 C -0.22670(19) 0.5885(3) 0.11598(16) 0.0745(7) Uani 1 1 d . .
H14 H -0.3059 0.5903 0.1032 0.089 Uiso 1 1 calc R U
C15 C -0.16458(19) 0.4838(3) 0.09205(17) 0.0757(7) Uani 1 1 d . .
H15 H -0.2016 0.4133 0.0636 0.091 Uiso 1 1 calc R U
C16 C -0.04730(17) 0.4818(2) 0.10979(15) 0.0621(6) Uani 1 1 d . .
H16 H -0.0056 0.4097 0.0934 0.075 Uiso 1 1 calc R U
C17 C 0.40338(14) 0.69048(17) 0.13905(11) 0.0391(4) Uani 1 1 d . .
C18 C 0.42178(16) 0.6388(2) 0.05551(12) 0.0507(5) Uani 1 1 d . .
H18 H 0.3911 0.5582 0.0392 0.061 Uiso 1 1 calc R U
C19 C 0.4857(2) 0.7062(3) -0.00445(16) 0.0712(7) Uani 1 1 d . .
H19 H 0.4975 0.6706 -0.0607 0.085 Uiso 1 1 calc R U
C20 C 0.53149(19) 0.8251(3) 0.01876(19) 0.0764(8) Uani 1 1 d . .
H20 H 0.5749 0.8699 -0.0212 0.092 Uiso 1 1 calc R U
C21 C 0.51281(19) 0.8771(2) 0.10097(18) 0.0715(7) Uani 1 1 d . .
H21 H 0.5434 0.9579 0.1168 0.086 Uiso 1 1 calc R U
C22 C 0.44913(17) 0.81127(19) 0.16066(14) 0.0559(5) Uani 1 1 d . .
H22 H 0.4366 0.8484 0.2163 0.067 Uiso 1 1 calc R U
N1 N 0.39040(17) 0.68929(19) 0.44924(12) 0.0616(5) Uani 1 1 d . .
N2 N 0.12981(13) 0.57446(17) 0.16717(11) 0.0485(4) Uani 1 1 d . .
O1 O 0.33768(11) 0.48248(12) 0.18174(9) 0.0470(4) Uani 1 1 d . .
O2 O 0.18378(11) 0.77981(13) 0.20442(9) 0.0555(4) Uani 1 1 d . .
H2N H 0.1629(18) 0.498(2) 0.1599(14) 0.065(7) Uiso 1 1 d . .
H1O H 0.329(2) 0.436(2) 0.2290(16) 0.080(8) Uiso 1 1 d . .
H1N H 0.367(2) 0.711(2) 0.5010(16) 0.078(8) Uiso 1 1 d . .

loop_
_atom_site_aniso_label
_atom_site_aniso_U_11
_atom_site_aniso_U_22
_atom_site_aniso_U_33
_atom_site_aniso_U_23
_atom_site_aniso_U_13
_atom_site_aniso_U_12
C1 0.0518(11) 0.0371(11) 0.0455(10) 0.0080(8) -0.0025(8) -0.0012(8)
C2 0.0565(13) 0.0720(16) 0.0626(13) 0.0077(11) -0.0025(10) 0.0116(11)
C3 0.0545(14) 0.092(2) 0.0923(19) 0.0180(15) -0.0079(13) 0.0101(12)
C4 0.0688(16) 0.0727(18) 0.0949(19) 0.0235(14) -0.0318(14) -0.0074(13)
C5 0.0889(18) 0.0579(15) 0.0583(13) 0.0103(11) -0.0247(13) -0.0145(12)
C6 0.0650(13) 0.0433(12) 0.0456(10) 0.0082(9) -0.0065(9) -0.0080(9)
C7 0.0558(12) 0.0573(14) 0.0445(11) 0.0033(9) 0.0046(9) -0.0020(9)
C8 0.0498(10) 0.0366(11) 0.0396(9) 0.0049(8) 0.0035(8) -0.0028(8)
C9 0.0477(10) 0.0258(10) 0.0419(9) -0.0006(7) 0.0006(8) -0.0001(7)
C10 0.0479(10) 0.0361(12) 0.0352(9) -0.0004(7) 0.0015(7) -0.0002(8)
C11 0.0421(10) 0.0473(12) 0.0514(11) 0.0056(9) 0.0046(8) -0.0024(8)
C12 0.0515(12) 0.0572(15) 0.0754(14) -0.0047(11) 0.0134(10) 0.0003(10)
C13 0.0562(14) 0.0781(19) 0.0890(17) 0.0069(14) 0.0192(12) 0.0128(12)
C14 0.0453(12) 0.099(2) 0.0785(16) 0.0105(14) 0.0028(11) -0.0063(13)
C15 0.0550(14) 0.0827(19) 0.0877(17) -0.0071(14) -0.0065(12) -0.0141(12)
C16 0.0505(12) 0.0572(15) 0.0777(14) -0.0068(11) -0.0018(10) -0.0071(10)
C17 0.0399(9) 0.0354(11) 0.0412(9) 0.0050(8) -0.0024(7) 0.0016(7)
C18 0.0566(12) 0.0481(13) 0.0477(11) 0.0029(9) 0.0059(9) 0.0063(9)
C19 0.0805(16) 0.0751(19) 0.0611(13) 0.0185(12) 0.0268(12) 0.0222(13)
C20 0.0606(14) 0.0724(19) 0.099(2) 0.0428(15) 0.0246(13) 0.0088(12)
C21 0.0645(14) 0.0544(16) 0.0948(18) 0.0226(13) -0.0003(13) -0.0149(11)
C22 0.0665(13) 0.0426(13) 0.0575(12) 0.0042(9) -0.0021(10) -0.0116(9)
N1 0.0786(13) 0.0702(13) 0.0359(9) -0.0007(8) 0.0034(9) -0.0009(9)
N2 0.0432(9) 0.0354(11) 0.0666(11) -0.0031(8) 0.0011(7) -0.0008(7)
O1 0.0613(8) 0.0273(8) 0.0526(8) 0.0013(6) 0.0053(6) 0.0019(5)
O2 0.0605(8) 0.0350(9) 0.0691(9) -0.0113(6) -0.0082(7) 0.0078(6)

loop_
_atom_type_symbol
_atom_type_description
_atom_type_scat_dispersion_real
_atom_type_scat_dispersion_imag
_atom_type_scat_source
C C 0.0033 0.0016 'International Tables Vol C Tables 4.2.6.8 and 6.1.1.4'
H H 0.0000 0.0000 'International Tables Vol C Tables 4.2.6.8 and 6.1.1.4'
N N 0.0061 0.0033 'International Tables Vol C Tables 4.2.6.8 and 6.1.1.4'
O O 0.0106 0.0060 'International Tables Vol C Tables 4.2.6.8 and 6.1.1.4'

loop_
_geom_angle_atom_site_label_1
_geom_angle_atom_site_label_2
_geom_angle_atom_site_label_3
_geom_angle
C2 C1 C6 118.57(18)
C2 C1 C8 134.09(17)
C6 C1 C8 107.33(17)
C3 C2 C1 118.8(2)
C3 C2 H2 120.6
C1 C2 H2 120.6
C2 C3 C4 121.3(2)
C2 C3 H3 119.3
C4 C3 H3 119.3
C5 C4 C3 121.4(2)
C5 C4 H4 119.3
C3 C4 H4 119.3
C4 C5 C6 117.5(2)
C4 C5 H5 121.2
C6 C5 H5 121.2
N1 C6 C5 130.5(2)
N1 C6 C1 107.04(16)
C5 C6 C1 122.4(2)
N1 C7 C8 109.84(18)
N1 C7 H7 125.1
C8 C7 H7 125.1
C7 C8 C1 106.28(15)
C7 C8 C9 128.19(16)
C1 C8 C9 125.53(16)
O1 C9 C8 110.96(14)
O1 C9 C17 106.69(14)
C8 C9 C17 112.50(14)
O1 C9 C10 109.74(13)
C8 C9 C10 109.23(14)
C17 C9 C10 107.63(13)
O2 C10 N2 123.75(17)
O2 C10 C9 121.37(15)
N2 C10 C9 114.88(16)
C16 C11 C12 119.16(18)
C16 C11 N2 116.86(18)
C12 C11 N2 123.97(17)
C11 C12 C13 119.0(2)
C11 C12 H12 120.5
C13 C12 H12 120.5
C14 C13 C12 121.1(2)
C14 C13 H13 119.4
C12 C13 H13 119.4
C15 C14 C13 119.6(2)
C15 C14 H14 120.2
C13 C14 H14 120.2
C14 C15 C16 120.2(2)
C14 C15 H15 119.9
C16 C15 H15 119.9
C15 C16 C11 120.8(2)
C15 C16 H16 119.6
C11 C16 H16 119.6
C18 C17 C22 118.26(17)
C18 C17 C9 120.90(16)
C22 C17 C9 120.84(16)
C17 C18 C19 120.5(2)
C17 C18 H18 119.8
C19 C18 H18 119.8
C20 C19 C18 120.3(2)
C20 C19 H19 119.8
C18 C19 H19 119.8
C21 C20 C19 119.4(2)
C21 C20 H20 120.3
C19 C20 H20 120.3
C20 C21 C22 120.7(2)
C20 C21 H21 119.7
C22 C21 H21 119.7
C21 C22 C17 120.8(2)
C21 C22 H22 119.6
C17 C22 H22 119.6
C7 N1 C6 109.51(18)
C7 N1 H1N 122.9(16)
C6 N1 H1N 127.4(16)
C10 N2 C11 129.50(17)
C10 N2 H2N 111.3(14)
C11 N2 H2N 119.2(14)
C9 O1 H1O 109.2(16)

loop_
_geom_bond_atom_site_label_1
_geom_bond_atom_site_label_2
_geom_bond_distance
C1 C2 1.397(3)
C1 C6 1.401(3)
C1 C8 1.436(2)
C2 C3 1.372(3)
C2 H2 0.9300
C3 C4 1.391(4)
C3 H3 0.9300
C4 C5 1.363(4)
C4 H4 0.9300
C5 C6 1.390(3)
C5 H5 0.9300
C6 N1 1.374(3)
C7 N1 1.363(2)
C7 C8 1.364(3)
C7 H7 0.9300
C8 C9 1.506(2)
C9 O1 1.433(2)
C9 C17 1.531(2)
C9 C10 1.544(2)
C10 O2 1.223(2)
C10 N2 1.345(2)
C11 C16 1.378(3)
C11 C12 1.383(3)
C11 N2 1.413(2)
C12 C13 1.388(3)
C12 H12 0.9300
C13 C14 1.366(3)
C13 H13 0.9300
C14 C15 1.361(4)
C14 H14 0.9300
C15 C16 1.375(3)
C15 H15 0.9300
C16 H16 0.9300
C17 C18 1.379(2)
C17 C22 1.383(3)
C18 C19 1.387(3)
C18 H18 0.9300
C19 C20 1.371(4)
C19 H19 0.9300
C20 C21 1.363(4)
C20 H20 0.9300
C21 C22 1.375(3)
C21 H21 0.9300
C22 H22 0.9300
N1 H1N 0.86(2)
N2 H2N 0.88(2)
O1 H1O 0.86(2)

loop_
_geom_torsion_atom_site_label_1
_geom_torsion_atom_site_label_2
_geom_torsion_atom_site_label_3
_geom_torsion_atom_site_label_4
_geom_torsion
C6 C1 C2 C3 -1.4(3)
C8 C1 C2 C3 177.3(2)
C1 C2 C3 C4 1.1(4)
C2 C3 C4 C5 0.0(4)
C3 C4 C5 C6 -0.7(4)
C4 C5 C6 N1 -176.9(2)
C4 C5 C6 C1 0.3(3)
C2 C1 C6 N1 178.46(18)
C8 C1 C6 N1 -0.5(2)
C2 C1 C6 C5 0.7(3)
C8 C1 C6 C5 -178.32(18)
N1 C7 C8 C1 0.1(2)
N1 C7 C8 C9 -179.25(17)
C2 C1 C8 C7 -178.5(2)
C6 C1 C8 C7 0.3(2)
C2 C1 C8 C9 0.9(3)
C6 C1 C8 C9 179.66(16)
C7 C8 C9 O1 -117.0(2)
C1 C8 C9 O1 63.7(2)
C7 C8 C9 C17 123.5(2)
C1 C8 C9 C17 -55.7(2)
C7 C8 C9 C10 4.1(3)
C1 C8 C9 C10 -175.18(16)
O1 C9 C10 O2 -176.12(15)
C8 C9 C10 O2 62.0(2)
C17 C9 C10 O2 -60.4(2)
O1 C9 C10 N2 3.5(2)
C8 C9 C10 N2 -118.35(16)
C17 C9 C10 N2 119.24(16)
C16 C11 C12 C13 -1.1(3)
N2 C11 C12 C13 -179.73(18)
C11 C12 C13 C14 0.0(3)
C12 C13 C14 C15 1.0(4)
C13 C14 C15 C16 -0.9(4)
C14 C15 C16 C11 -0.2(4)
C12 C11 C16 C15 1.2(3)
N2 C11 C16 C15 179.92(19)
O1 C9 C17 C18 23.2(2)
C8 C9 C17 C18 145.11(17)
C10 C9 C17 C18 -94.52(19)
O1 C9 C17 C22 -157.52(15)
C8 C9 C17 C22 -35.6(2)
C10 C9 C17 C22 84.75(19)
C22 C17 C18 C19 0.7(3)
C9 C17 C18 C19 180.00(17)
C17 C18 C19 C20 0.1(3)
C18 C19 C20 C21 -0.6(3)
C19 C20 C21 C22 0.3(3)
C20 C21 C22 C17 0.5(3)
C18 C17 C22 C21 -1.0(3)
C9 C17 C22 C21 179.69(18)
C8 C7 N1 C6 -0.5(2)
C5 C6 N1 C7 178.2(2)
C1 C6 N1 C7 0.6(2)
O2 C10 N2 C11 -2.1(3)
C9 C10 N2 C11 178.32(16)
C16 C11 N2 C10 168.15(19)
C12 C11 N2 C10 -13.2(3)
